data_1556842
loop_
_publ_author_name
'Scheidl, K. S.'
'Effenberger, H. S.'
'Yagi, T.'
'Momma, K.'
'Miletich, Ronald'

_publ_section_title
;
 The hydrocarbon-bearing clathrasil chibaite and its host-guest structure
 at low temperature.
;
_journal_issue 'Pt 5'
_journal_name_full IUCrJ
_journal_page_first 595
_journal_page_last 607
_journal_paper_doi 10.1107/S2052252518009107
_journal_volume 5
_journal_year 2018
_chemical_formula_moiety '0.02(C16 O272 Si136), 0.02(C27.48)'
_chemical_formula_sum 'C0.58 Na0.02 O4.53 Si2.27'
_chemical_formula_weight 143.59
_space_group_crystal_system monoclinic
_space_group_IT_number 15
_space_group_name_Hall '-A 2yab'
_space_group_name_H-M_alt 'A 1 2/n 1'
_audit_creation_date 2018-03-22
_audit_creation_method
;
Olex2 1.2
(compiled 2017.03.28 svn.r3405 for OlexSys, GUI svn.r5337)
;
_cell_angle_alpha 90
_cell_angle_beta 109.47
_cell_angle_gamma 90.00(3)
_cell_formula_units_Z 60
_cell_length_a 23.7054(2)
_cell_length_b 13.6861(11)
_cell_length_c 23.7051(2)
_cell_measurement_reflns_used 62616
_cell_measurement_temperature 100(2)
_cell_measurement_theta_max 67
_cell_measurement_theta_min 3
_cell_volume 7251.0(6)
_computing_molecular_graphics 'Olex2 (Dolomanov et al., 2009)'
_computing_publication_material 'Olex2 (Dolomanov et al., 2009)'
_computing_structure_refinement 'ShelXL (Sheldrick, 2015)'
_diffrn_ambient_temperature 100(2)
_diffrn_measured_fraction_theta_full 0.998
_diffrn_measured_fraction_theta_max 0.909
_diffrn_measurement_device_type platelet
_diffrn_radiation_type MoK\a
_diffrn_radiation_wavelength 0.71073
_diffrn_reflns_av_R_equivalents 0.1376
_diffrn_reflns_av_unetI/netI 0.1135
_diffrn_reflns_Laue_measured_fraction_full 0.998
_diffrn_reflns_Laue_measured_fraction_max 0.909
_diffrn_reflns_limit_h_max 36
_diffrn_reflns_limit_h_min -20
_diffrn_reflns_limit_k_max 21
_diffrn_reflns_limit_k_min -20
_diffrn_reflns_limit_l_max 28
_diffrn_reflns_limit_l_min -36
_diffrn_reflns_number 93896
_diffrn_reflns_point_group_measured_fraction_full 0.998
_diffrn_reflns_point_group_measured_fraction_max 0.909
_diffrn_reflns_theta_full 25.242
_diffrn_reflns_theta_max 33.480
_diffrn_reflns_theta_min 2.104
_exptl_absorpt_coefficient_mu 0.711
_exptl_crystal_density_diffrn 1.973
_exptl_crystal_F_000 4301
_refine_diff_density_max 1.198
_refine_diff_density_min -1.112
_refine_diff_density_rms 0.198
_refine_ls_extinction_method none
_refine_ls_goodness_of_fit_ref 0.896
_refine_ls_hydrogen_treatment undef
_refine_ls_matrix_type full
_refine_ls_number_parameters 533
_refine_ls_number_reflns 19227
_refine_ls_number_restraints 0
_refine_ls_restrained_S_all 0.896
_refine_ls_R_factor_all 0.1387
_refine_ls_R_factor_gt 0.0706
_refine_ls_shift/su_max 0.025
_refine_ls_shift/su_mean 0.001
_refine_ls_structure_factor_coef Fsqd
_refine_ls_weighting_details
;
 w=1/[\s^2^(Fo^2^)+(0.1000P)^2^]
 where P=(Fo^2^+2Fc^2^)/3
;
_refine_ls_weighting_scheme calc
_refine_ls_wR_factor_gt 0.1768
_refine_ls_wR_factor_ref 0.1991
_reflns_Friedel_coverage 0.000
_reflns_number_gt 8811
_reflns_number_total 19227
_reflns_threshold_expression 'I > 2\s(I)'
_cod_data_source_file lt5009.cif
_cod_data_source_block 100k_mcl
_cod_original_sg_symbol_Hall '-A 2yac'
_cod_database_code 1556842
_shelxl_version_number 2012-9
_shelx_space_group_comment
;
The symmetry employed for this shelxl refinement is uniquely defined
by the following loop, which should always be used as a source of
symmetry information in preference to the above space-group names.
They are only intended as comments.
;
_olex2_refinement_description
;
1. Twinned data refinement
 Scales: 0.84476
 0.15524
2. Others
 Fixed Uiso: C2A(0.05) C2B(0.05) C2C(0.05) C2D(0.05) C2E(0.05) C2F(0.05)
 C2G(0.05) C2H(0.05) C2I(0.05) C2J(0.05) C2K(0.05) C2L(0.05)
;
_olex2_submission_special_instructions 'No special instructions were received'

loop_
_space_group_symop_operation_xyz
'x, y, z'
'-x+1/2, y, -z+1/2'
'x, y+1/2, z+1/2'
'-x+1/2, y+1/2, -z+1'
'-x, -y, -z'
'x-1/2, -y, z-1/2'
'-x, -y+1/2, -z+1/2'
'x-1/2, -y+1/2, z'

loop_
_atom_site_label
_atom_site_type_symbol
_atom_site_fract_x
_atom_site_fract_y
_atom_site_fract_z
_atom_site_U_iso_or_equiv
_atom_site_adp_type
_atom_site_occupancy
_atom_site_site_symmetry_order
_atom_site_calc_flag
_atom_site_refinement_flags_posn
_atom_site_refinement_flags_adp
_atom_site_refinement_flags_occupancy
Si1A Si 0.01341(6) 0.99956(9) 0.14467(5) 0.0095(2) Uani 1 1 d . . .
Si1B Si 0.18522(6) 0.19914(9) 0.25440(6) 0.0118(2) Uani 1 1 d . . .
Si1C Si 0.18586(6) 0.78597(9) 0.25739(6) 0.0107(2) Uani 1 1 d . . .
Si1D Si 0.99718(6) 0.31340(10) 0.43520(6) 0.0130(2) Uani 1 1 d . . .
Si1E Si 0.99716(6) 0.69140(10) 0.43300(6) 0.0120(2) Uani 1 1 d . . .
Si1F Si 0.18483(6) 0.88640(10) 0.57130(6) 0.0131(2) Uani 1 1 d . . .
Si1G Si 0.18689(6) 0.11614(10) 0.56420(6) 0.0128(2) Uani 1 1 d . . .
Si1H Si 0.18310(6) 0.31299(10) 0.36981(6) 0.0131(2) Uani 1 1 d . . .
Si1I Si 0.18257(6) 0.68932(10) 0.37828(6) 0.0132(2) Uani 1 1 d . . .
Si1J Si 0.13160(6) 0.99430(10) 0.25943(6) 0.0122(2) Uani 1 1 d . . .
Si1K Si 0.11135(6) 0.81758(10) 0.44047(6) 0.0132(2) Uani 1 1 d . . .
Si1L Si 0.11068(6) 0.19369(10) 0.43512(6) 0.0129(2) Uani 1 1 d . . .
Si2A Si 0.89261(6) 0.99590(10) 0.17166(6) 0.0115(2) Uani 1 1 d . . .
Si2B Si 0.10972(6) 0.67832(9) 0.14085(6) 0.0107(2) Uani 1 1 d . . .
Si2C Si 0.89420(6) 0.18422(10) 0.35552(6) 0.0129(2) Uani 1 1 d . . .
Si2D Si 0.07428(6) 0.00237(10) 0.35980(6) 0.0119(2) Uani 1 1 d . . .
Si3 Si 0.93740(6) 0.99870(10) 0.30821(6) 0.0140(2) Uani 1 1 d . . .
O1A O 0.2500 0.2157(5) 0.2500 0.0318(15) Uani 1 2 d S T P
O1B O 0.2500 0.7750(5) 0.2500 0.0258(13) Uani 1 2 d S T P
O1C O 0.0110(3) 0.9016(4) 0.1087(2) 0.0386(12) Uani 1 1 d . . .
O1D O 0.2494(2) 0.8380(4) 0.5926(3) 0.0404(12) Uani 1 1 d . . .
O1E O 0.9987(2) 0.3414(3) 0.50131(17) 0.0252(8) Uani 1 1 d . . .
O1F O 0.3559(2) 0.6537(4) 0.49953(19) 0.0329(11) Uani 1 1 d . . .
O1G O 0.1458(2) 0.8364(4) 0.5100(2) 0.0352(11) Uani 1 1 d . . .
O1H O 0.1578(2) 0.2461(4) 0.4108(2) 0.0348(11) Uani 1 1 d . . .
O1I O 0.1705(2) 0.8980(3) 0.2588(2) 0.0304(10) Uani 1 1 d . . .
O1J O 0.1560(2) 0.7701(4) 0.4115(2) 0.0319(10) Uani 1 1 d . . .
O1K O 0.0172(2) 0.0909(3) 0.1051(2) 0.0315(10) Uani 1 1 d . . .
O1L O 0.2521(2) 0.1616(4) 0.5772(2) 0.0274(9) Uani 1 1 d . . .
O1M O 0.1745(2) 0.0853(3) 0.2597(2) 0.0303(10) Uani 1 1 d . . .
O2A O 0.1353(2) 0.7358(3) 0.20223(19) 0.0269(9) Uani 1 1 d . . .
O2B O 0.8643(2) 0.2636(4) 0.3057(2) 0.0391(12) Uani 1 1 d . . .
O2C O 0.8603(3) 0.9030(4) 0.1336(2) 0.0386(12) Uani 1 1 d . . .
O2D O 0.0603(2) 0.7404(4) 0.0922(2) 0.0369(12) Uani 1 1 d . . .
O2E O 0.9451(2) 0.2347(4) 0.4093(2) 0.0336(11) Uani 1 1 d . . .
O2F O 0.0796(3) 0.1061(4) 0.3914(2) 0.0372(11) Uani 1 1 d . . .
O2G O 0.8464(2) 0.1343(4) 0.37900(19) 0.0317(11) Uani 1 1 d . . .
O2H O 0.1172(2) 0.9952(4) 0.3209(2) 0.0340(10) Uani 1 1 d . . .
O2I O 0.0891(3) 0.9208(4) 0.4097(2) 0.0410(14) Uani 1 1 d . . .
O2J O 0.1621(2) 0.6530(4) 0.11566(19) 0.0316(10) Uani 1 1 d . . .
O2K O 0.8555(3) 0.0904(4) 0.1461(3) 0.0562(18) Uani 1 1 d . . .
O2L O 0.9567(2) 0.0093(4) 0.1651(2) 0.0368(12) Uani 1 1 d . . .
O3A O 0.0716(2) 0.9980(3) 0.2034(2) 0.0273(8) Uani 1 1 d . . .
O3B O 0.1902(2) 0.0006(3) 0.5633(3) 0.0345(10) Uani 1 1 d . . .
O3C O 0.9405(2) 0.2307(4) 0.0631(2) 0.0310(10) Uani 1 1 d . . .
O3D O 0.0558(2) 0.7480(4) 0.4343(2) 0.0340(11) Uani 1 1 d . . .
O3E O 0.1861(2) 0.7328(3) 0.31789(19) 0.0282(9) Uani 1 1 d . . .
O3F O 0.1790(3) 0.2561(4) 0.3106(2) 0.0386(13) Uani 1 1 d . . .
O4A O 0.00697(19) 0.9898(3) 0.3161(2) 0.0267(9) Uani 1 1 d . . .
O4B O 0.9252(3) 0.1057(4) 0.3258(3) 0.0485(15) Uani 1 1 d . . .
O4C O 0.8991(2) 0.9794(4) 0.23960(19) 0.0367(12) Uani 1 1 d . . .
O4D O 0.9208(3) 0.9215(4) 0.3497(2) 0.0434(14) Uani 1 1 d . . .
C1A C 0.0000 0.2500 0.2500 0.038(2) Uani 1 2 d S T P
C1B C 0.0000 0.2500 0.7500 0.042(3) Uani 1 2 d S T P
C1C C 0.7500 0.0016(8) 0.2500 0.039(2) Uani 1 2 d S T P
C1D C 0.0000 0.0000 0.5000 0.037(2) Uani 1 2 d S T P
C2A C 0.8139(9) 0.4147(14) 0.4076(9) 0.050 Uiso 0.50(2) 1 d . . .
C2B C 0.3013(13) 0.907(2) 0.4040(13) 0.050 Uiso 0.35(2) 1 d . . .
C2C C 0.8228(15) 0.096(3) -0.0404(15) 0.050 Uiso 0.29(2) 1 d . . .
C2D C 0.2713(18) 0.070(3) 0.4424(17) 0.050 Uiso 0.26(2) 1 d . . .
C2E C 0.1821(15) 0.004(3) 0.1213(16) 0.050 Uiso 0.30(3) 1 d . . .
C2F C 0.1843(15) 0.948(3) 0.1162(15) 0.050 Uiso 0.29(3) 1 d . . .
C2G C 0.1795(14) 0.585(2) 0.5357(13) 0.050 Uiso 0.32(2) 1 d . . .
C2H C 0.257(2) -0.004(3) 0.455(2) 0.050 Uiso 0.21(3) 1 d . . .
C2I C 0.2938(14) -0.012(2) 0.4805(14) 0.050 Uiso 0.33(3) 1 d . . .
C2J C 0.282(2) 0.925(3) 0.459(2) 0.050 Uiso 0.22(2) 1 d . . .
C2K C 0.871(3) 0.507(4) 0.451(3) 0.050 Uiso 0.17(3) 1 d . . .
C2L C 0.875(2) 0.499(3) 0.480(3) 0.050 Uiso 0.20(3) 1 d . . .

loop_
_atom_site_aniso_label
_atom_site_aniso_U_11
_atom_site_aniso_U_22
_atom_site_aniso_U_33
_atom_site_aniso_U_23
_atom_site_aniso_U_13
_atom_site_aniso_U_12
Si1A 0.0147(5) 0.0076(5) 0.0090(5) -0.0002(4) 0.0079(4) -0.0011(5)
Si1B 0.0128(6) 0.0110(5) 0.0133(6) 0.0019(4) 0.0066(5) 0.0004(4)
Si1C 0.0119(6) 0.0116(5) 0.0105(5) -0.0018(4) 0.0062(5) -0.0004(4)
Si1D 0.0176(7) 0.0114(6) 0.0089(5) 0.0024(4) 0.0029(5) -0.0030(5)
Si1E 0.0166(6) 0.0097(5) 0.0091(5) -0.0030(4) 0.0033(5) 0.0008(5)
Si1F 0.0125(6) 0.0148(6) 0.0122(6) 0.0016(4) 0.0042(5) 0.0007(5)
Si1G 0.0143(6) 0.0156(6) 0.0099(5) -0.0019(4) 0.0057(5) -0.0011(5)
Si1H 0.0142(6) 0.0094(5) 0.0188(6) 0.0005(5) 0.0095(5) -0.0001(5)
Si1I 0.0142(6) 0.0102(5) 0.0174(6) 0.0005(4) 0.0082(5) -0.0008(5)
Si1J 0.0155(5) 0.0106(5) 0.0135(5) -0.0010(4) 0.0087(4) -0.0011(5)
Si1K 0.0164(6) 0.0140(6) 0.0099(5) 0.0022(4) 0.0055(5) 0.0026(5)
Si1L 0.0165(6) 0.0138(6) 0.0099(5) -0.0014(4) 0.0063(5) -0.0041(5)
Si2A 0.0109(5) 0.0119(5) 0.0126(5) 0.0026(4) 0.0053(4) 0.0004(5)
Si2B 0.0124(6) 0.0112(5) 0.0091(5) 0.0013(4) 0.0043(4) -0.0006(5)
Si2C 0.0155(6) 0.0113(6) 0.0120(5) -0.0005(4) 0.0046(5) -0.0006(5)
Si2D 0.0171(6) 0.0111(5) 0.0083(5) 0.0008(4) 0.0052(4) 0.0018(5)
Si3 0.0181(6) 0.0128(5) 0.0133(6) -0.0011(5) 0.0083(4) -0.0038(5)
O1A 0.014(3) 0.027(3) 0.061(4) 0.000 0.021(3) 0.000
O1B 0.020(3) 0.026(3) 0.040(3) 0.000 0.020(3) 0.000
O1C 0.063(4) 0.022(2) 0.030(2) -0.0184(18) 0.015(2) -0.003(2)
O1D 0.021(2) 0.047(3) 0.051(3) 0.002(2) 0.010(2) 0.017(2)
O1E 0.040(2) 0.0235(19) 0.0130(16) 0.0011(14) 0.0104(15) 0.0024(18)
O1F 0.038(3) 0.042(3) 0.0156(19) -0.0112(18) 0.0052(18) -0.006(2)
O1G 0.045(3) 0.038(3) 0.019(2) -0.0080(18) 0.006(2) -0.008(2)
O1H 0.037(3) 0.039(3) 0.037(3) 0.008(2) 0.025(2) -0.010(2)
O1I 0.029(2) 0.0177(19) 0.044(3) -0.0035(18) 0.012(2) 0.0039(17)
O1J 0.035(3) 0.033(3) 0.035(2) -0.0073(19) 0.022(2) 0.005(2)
O1K 0.047(3) 0.021(2) 0.025(2) 0.0166(16) 0.010(2) -0.0019(19)
O1L 0.022(2) 0.035(2) 0.027(2) -0.0075(17) 0.0103(18) -0.0101(18)
O1M 0.027(2) 0.0173(19) 0.047(3) 0.0020(18) 0.013(2) -0.0054(16)
O2A 0.027(2) 0.033(2) 0.022(2) -0.0115(17) 0.0097(18) -0.0051(18)
O2B 0.028(2) 0.048(3) 0.033(3) 0.025(2) -0.001(2) -0.002(2)
O2C 0.050(3) 0.032(3) 0.038(3) -0.007(2) 0.019(2) -0.021(2)
O2D 0.037(3) 0.044(3) 0.024(2) 0.008(2) 0.003(2) 0.026(2)
O2E 0.042(3) 0.034(3) 0.0186(19) 0.0043(17) 0.0015(19) -0.021(2)
O2F 0.047(3) 0.028(2) 0.037(3) -0.015(2) 0.015(2) -0.010(2)
O2G 0.031(2) 0.045(3) 0.023(2) -0.0055(18) 0.0148(19) -0.020(2)
O2H 0.032(2) 0.053(3) 0.022(2) -0.001(2) 0.0164(18) 0.003(2)
O2I 0.061(4) 0.032(3) 0.039(3) 0.022(2) 0.029(3) 0.024(2)
O2J 0.023(2) 0.052(3) 0.0207(19) -0.0077(19) 0.0091(17) 0.005(2)
O2K 0.074(5) 0.038(3) 0.059(4) 0.011(3) 0.024(4) 0.038(3)
O2L 0.021(2) 0.067(4) 0.030(2) -0.002(2) 0.0183(19) -0.006(2)
O3A 0.0245(19) 0.030(2) 0.0217(19) 0.0038(16) 0.0004(15) -0.0019(18)
O3B 0.039(3) 0.0188(18) 0.050(3) 0.0033(19) 0.020(2) -0.0027(19)
O3C 0.028(2) 0.038(3) 0.029(2) 0.0013(18) 0.0127(19) 0.0135(19)
O3D 0.030(2) 0.045(3) 0.032(2) -0.010(2) 0.017(2) -0.019(2)
O3E 0.038(3) 0.034(2) 0.0191(19) 0.0081(16) 0.0186(19) 0.0013(19)
O3F 0.059(4) 0.032(3) 0.037(3) -0.015(2) 0.033(3) -0.012(2)
O4A 0.0171(17) 0.041(3) 0.0214(19) -0.0071(17) 0.0056(15) -0.0018(17)
O4B 0.056(4) 0.021(2) 0.088(5) -0.009(3) 0.050(4) 0.001(2)
O4C 0.023(2) 0.073(4) 0.0140(18) 0.004(2) 0.0062(16) -0.016(2)
O4D 0.068(4) 0.039(3) 0.022(2) 0.0020(19) 0.014(2) -0.034(3)
C1A 0.043(6) 0.041(5) 0.031(5) 0.012(4) 0.014(4) -0.006(4)
C1B 0.059(7) 0.027(5) 0.052(6) 0.001(4) 0.031(6) 0.008(5)
C1C 0.036(5) 0.045(6) 0.028(4) 0.000 0.001(4) 0.000
C1D 0.055(6) 0.042(5) 0.024(4) -0.005(4) 0.026(4) -0.002(5)

loop_
_atom_type_symbol
_atom_type_description
_atom_type_scat_dispersion_real
_atom_type_scat_dispersion_imag
_atom_type_scat_source
O O 0.0106 0.0060 'International Tables Vol C Tables 4.2.6.8 and 6.1.1.4'
Si Si 0.0817 0.0704 'International Tables Vol C Tables 4.2.6.8 and 6.1.1.4'
C C 0.0033 0.0016 'International Tables Vol C Tables 4.2.6.8 and 6.1.1.4'
Na Na 0.0362 0.0249 'International Tables Vol C Tables 4.2.6.8 and 6.1.1.4'

loop_
_geom_angle_atom_site_label_1
_geom_angle_atom_site_label_2
_geom_angle_atom_site_label_3
_geom_angle
_geom_angle_site_symmetry_1
_geom_angle_site_symmetry_3
O1C Si1A O1K 110.4(3) . 1_565
O1C Si1A O2L 110.9(3) . 1_465
O1C Si1A O3A 108.9(3) . .
O1C Si1A C1A 172.1(2) . 1_565
O1C Si1A C1B 69.1(2) . 3_554
O1K Si1A O2L 109.8(3) 1_565 1_465
O1K Si1A O3A 108.9(3) 1_565 .
O1K Si1A C1A 75.25(18) 1_565 1_565
O1K Si1A C1B 179.0(2) 1_565 3_554
O2L Si1A O3A 108.0(3) 1_465 .
O2L Si1A C1A 61.4(2) 1_465 1_565
O2L Si1A C1B 69.7(2) 1_465 3_554
O3A Si1A C1A 73.49(18) . 1_565
O3A Si1A C1B 72.15(16) . 3_554
C1B Si1A C1A 105.11(2) 3_554 1_565
O1A Si1B O2B 109.6(2) . 7_655
O1A Si1B C1A 162.1(2) . .
O1A Si1B C1C 60.8(2) . 7_655
O1M Si1B O1A 109.1(3) . .
O1M Si1B O2B 107.1(3) . 7_655
O1M Si1B O3F 110.6(3) . .
O1M Si1B C1A 88.44(17) . .
O1M Si1B C1C 169.35(19) . 7_655
O2B Si1B C1A 59.92(19) 7_655 .
O2B Si1B C1C 80.8(2) 7_655 7_655
O3F Si1B O1A 110.2(3) . .
O3F Si1B O2B 110.1(3) . 7_655
O3F Si1B C1A 64.8(2) . .
O3F Si1B C1C 72.14(18) . 7_655
C1C Si1B C1A 101.86(7) 7_655 .
O1B Si1C O2A 110.55(19) . .
O1B Si1C O3E 109.6(2) . .
O1B Si1C C1B 165.63(19) . 3_554
O1B Si1C C1C 62.6(2) . 7_655
O1I Si1C O1B 109.2(3) . .
O1I Si1C O2A 108.5(3) . .
O1I Si1C O3E 110.7(3) . .
O1I Si1C C1B 82.75(18) . 3_554
O1I Si1C C1C 171.83(19) . 7_655
O2A Si1C C1B 56.68(14) . 3_554
O2A Si1C C1C 75.53(18) . 7_655
O3E Si1C O2A 108.3(3) . .
O3E Si1C C1B 71.85(18) . 3_554
O3E Si1C C1C 73.89(17) . 7_655
C1C Si1C C1B 105.29(7) 7_655 3_554
O1E Si1D C1A 176.59(18) . 1_655
O1E Si1D C1D 84.39(16) . 1_655
O1K Si1D O1E 108.7(2) 7_655 .
O1K Si1D O2E 109.9(3) 7_655 .
O1K Si1D C1A 69.06(18) 7_655 1_655
O1K Si1D C1D 162.9(2) 7_655 1_655
O2E Si1D O1E 107.5(2) . .
O2E Si1D C1A 75.87(17) . 1_655
O2E Si1D C1D 54.36(19) . 1_655
O3C Si1D O1E 110.4(3) 7_755 .
O3C Si1D O1K 110.0(3) 7_755 7_655
O3C Si1D O2E 110.3(3) 7_755 .
O3C Si1D C1A 68.55(17) 7_755 1_655
O3C Si1D C1D 73.94(19) 7_755 1_655
C1A Si1D C1D 98.30(3) 1_655 1_655
O1C Si1E O2D 109.0(3) 7_665 7_665
O1C Si1E O3D 109.3(3) 7_665 1_655
O1C Si1E C1B 64.8(2) 7_665 3_654
O1C Si1E C1D 163.4(2) 7_665 1_665
O1E Si1E O1C 109.8(3) 5_766 7_665
O1E Si1E O2D 107.3(2) 5_766 7_665
O1E Si1E O3D 110.6(3) 5_766 1_655
O1E Si1E C1B 172.74(17) 5_766 3_654
O1E Si1E C1D 86.02(16) 5_766 1_665
O2D Si1E O3D 110.9(3) 7_665 1_655
O2D Si1E C1B 79.49(17) 7_665 3_654
O2D Si1E C1D 59.6(2) 7_665 1_665
O3D Si1E C1B 68.37(18) 1_655 3_654
O3D Si1E C1D 67.93(19) 1_655 1_665
C1B Si1E C1D 99.91(3) 3_654 1_665
O1D Si1F O2G 108.9(3) . 5_666
O1D Si1F C1C 80.9(2) . 5_666
O1D Si1F C1D 174.9(2) . 1_565
O1G Si1F O1D 108.4(3) . .
O1G Si1F O2G 108.8(3) . 5_666
O1G Si1F C1C 164.7(2) . 5_666
O1G Si1F C1D 66.5(2) . 1_565
O2G Si1F C1C 56.07(18) 5_666 5_666
O2G Si1F C1D 72.7(2) 5_666 1_565
O3B Si1F O1D 110.0(3) 1_565 .
O3B Si1F O1G 111.1(3) 1_565 .
O3B Si1F O2G 109.6(3) 1_565 5_666
O3B Si1F C1C 75.4(3) 1_565 5_666
O3B Si1F C1D 73.5(2) 1_565 1_565
C1C Si1F C1D 103.72(8) 5_666 1_565
O1F Si1G C1C 161.69(18) 4_545 5_656
O1F Si1G C1D 63.13(19) 4_545 .
O1L Si1G O1F 109.0(3) . 4_545
O1L Si1G C1C 88.06(18) . 5_656
O1L Si1G C1D 171.63(17) . .
O2J Si1G O1F 109.9(3) 3_545 4_545
O2J Si1G O1L 107.9(2) 3_545 .
O2J Si1G O3B 110.9(3) 3_545 .
O2J Si1G C1C 56.5(2) 3_545 5_656
O2J Si1G C1D 78.32(18) 3_545 .
O3B Si1G O1F 109.1(3) . 4_545
O3B Si1G O1L 110.0(3) . .
O3B Si1G C1C 69.5(3) . 5_656
O3B Si1G C1D 71.9(2) . .
C1C Si1G C1D 100.15(7) 5_656 .
O1D Si1H C1A 174.5(2) 4_545 .
O1D Si1H C1C 74.3(2) 4_545 7_655
O1H Si1H O1D 107.2(3) . 4_545
O1H Si1H C1A 77.9(2) . .
O1H Si1H C1C 178.4(2) . 7_655
O2K Si1H O1D 110.4(4) 7_655 4_545
O2K Si1H O1H 108.7(3) 7_655 .
O2K Si1H C1A 69.0(3) 7_655 .
O2K Si1H C1C 71.0(3) 7_655 7_655
O3F Si1H O1D 110.9(3) . 4_545
O3F Si1H O1H 109.6(3) . .
O3F Si1H O2K 109.9(3) . 7_655
O3F Si1H C1A 64.9(2) . .
O3F Si1H C1C 69.2(2) . 7_655
C1A Si1H C1C 100.55(4) . 7_655
O1J Si1I O1L 106.9(3) . 4
O1J Si1I C1B 75.9(2) . 3_554
O1J Si1I C1C 168.6(2) . 7_655
O1L Si1I C1B 176.83(19) 4 3_554
O1L Si1I C1C 80.30(16) 4 7_655
O2C Si1I O1J 107.6(3) 7_665 .
O2C Si1I O1L 110.5(3) 7_665 4
O2C Si1I C1B 67.0(2) 7_665 3_554
O2C Si1I C1C 77.2(2) 7_665 7_655
O3E Si1I O1J 109.5(3) . .
O3E Si1I O1L 110.9(2) . 4
O3E Si1I O2C 111.4(3) . 7_665
O3E Si1I C1B 69.13(19) . 3_554
O3E Si1I C1C 59.2(2) . 7_655
C1B Si1I C1C 97.18(4) 3_554 7_655
O1I Si1J C1A 173.31(19) . 1_565
O1I Si1J C1B 77.42(17) . 3_554
O1M Si1J O1I 105.7(2) 1_565 .
O1M Si1J O2H 108.5(3) 1_565 .
O1M Si1J C1A 80.24(17) 1_565 1_565
O1M Si1J C1B 176.02(19) 1_565 3_554
O2H Si1J O1I 108.1(3) . .
O2H Si1J C1A 72.21(19) . 1_565
O2H Si1J C1B 72.46(19) . 3_554
O3A Si1J O1I 111.9(3) . .
O3A Si1J O1M 111.6(3) . 1_565
O3A Si1J O2H 110.9(3) . .
O3A Si1J C1A 62.40(18) . 1_565
O3A Si1J C1B 64.68(17) . 3_554
C1B Si1J C1A 96.51(2) 3_554 1_565
O1G Si1K C1B 174.27(19) . 3_554
O1G Si1K C1D 73.7(2) . 1_565
O1J Si1K O1G 109.2(3) . .
O1J Si1K O2I 109.4(3) . .
O1J Si1K C1B 74.5(2) . 3_554
O1J Si1K C1D 167.47(19) . 1_565
O2I Si1K O1G 107.8(3) . .
O2I Si1K C1B 74.3(2) . 3_554
O2I Si1K C1D 58.57(16) . 1_565
O3D Si1K O1G 108.2(3) . .
O3D Si1K O1J 111.6(3) . .
O3D Si1K O2I 110.5(3) . .
O3D Si1K C1B 66.10(18) . 3_554
O3D Si1K C1D 78.05(18) . 1_565
C1D Si1K C1B 103.58(3) 1_565 3_554
O1F Si1L O1H 109.1(3) 4_545 .
O1F Si1L O2F 110.4(3) 4_545 .
O1F Si1L O3C 109.5(3) 4_545 7_655
O1F Si1L C1A 168.9(2) 4_545 .
O1F Si1L C1D 66.95(19) 4_545 .
O1H Si1L O2F 109.4(3) . .
O1H Si1L O3C 110.3(3) . 7_655
O1H Si1L C1A 79.4(2) . .
O1H Si1L C1D 169.2(2) . .
O2F Si1L O3C 108.2(3) . 7_655
O2F Si1L C1A 59.1(2) . .
O2F Si1L C1D 64.54(18) . .
O3C Si1L C1A 72.94(18) 7_655 .
O3C Si1L C1D 80.42(18) 7_655 .
C1D Si1L C1A 103.38(3) . .
O2C Si2A C1A 168.48(17) . 1_665
O2C Si2A C1B 73.8(2) . 3_654
O2C Si2A C1C 87.8(2) . 1_565
O2K Si2A O2C 109.7(4) 1_565 .
O2K Si2A O2L 107.4(3) 1_565 1_565
O2K Si2A O4C 111.3(3) 1_565 .
O2K Si2A C1A 71.2(3) 1_565 1_665
O2K Si2A C1B 176.5(3) 1_565 3_654
O2K Si2A C1C 74.7(3) 1_565 1_565
O2L Si2A O2C 109.2(3) 1_565 .
O2L Si2A O4C 110.1(3) 1_565 .
O2L Si2A C1A 60.4(2) 1_565 1_665
O2L Si2A C1B 71.4(2) 1_565 3_654
O2L Si2A C1C 160.2(2) 1_565 1_565
O4C Si2A O2C 109.1(3) . .
O4C Si2A C1A 80.5(2) . 1_665
O4C Si2A C1B 66.5(2) . 3_654
O4C Si2A C1C 52.86(18) . 1_565
C1A Si2A C1C 103.32(13) 1_665 1_565
C1B Si2A C1A 105.46(3) 3_654 1_665
C1B Si2A C1C 105.30(13) 3_654 1_565
O2A Si2B O2J 110.3(2) . .
O2A Si2B C1B 57.58(16) . 3_554
O2A Si2B C1C 75.3(2) . 7_655
O2A Si2B C1D 162.14(16) . 3_554
O2D Si2B O2A 111.4(3) . .
O2D Si2B O2J 108.9(3) . .
O2D Si2B C1B 82.47(17) . 3_554
O2D Si2B C1C 171.63(18) . 7_655
O2D Si2B C1D 68.1(2) . 3_554
O2J Si2B C1B 166.53(18) . 3_554
O2J Si2B C1C 63.29(18) . 7_655
O2J Si2B C1D 85.96(18) . 3_554
O4D Si2B O2A 110.4(2) 7_665 .
O4D Si2B O2D 107.5(3) 7_665 .
O4D Si2B O2J 108.3(3) 7_665 .
O4D Si2B C1B 73.8(2) 7_665 3_554
O4D Si2B C1C 73.6(3) 7_665 7_655
O4D Si2B C1D 55.38(18) 7_665 3_554
C1C Si2B C1B 105.67(3) 7_655 3_554
C1D Si2B C1B 105.43(3) 3_554 3_554
C1D Si2B C1C 107.16(12) 3_554 7_655
O2B Si2C O2E 109.3(3) . .
O2B Si2C O2G 111.4(3) . .
O2B Si2C O4B 106.9(3) . .
O2B Si2C C1A 67.42(19) . 1_655
O2B Si2C C1C 83.9(2) . .
O2B Si2C C1D 170.7(2) . 1_655
O2E Si2C C1A 86.56(17) . 1_655
O2E Si2C C1C 164.11(17) . .
O2E Si2C C1D 62.20(18) . 1_655
O2G Si2C O2E 110.4(2) . .
O2G Si2C O4B 110.8(3) . .
O2G Si2C C1A 161.59(17) . 1_655
O2G Si2C C1C 55.07(17) . .
O2G Si2C C1D 76.2(2) . 1_655
O4B Si2C O2E 108.0(3) . .
O4B Si2C C1A 54.89(19) . 1_655
O4B Si2C C1C 75.2(3) . .
O4B Si2C C1D 74.0(3) . 1_655
C1A Si2C C1C 107.20(3) 1_655 .
C1A Si2C C1D 107.10(3) 1_655 1_655
C1C Si2C C1D 105.12(12) . 1_655
O2F Si2D O4A 107.9(3) . 1_545
O2F Si2D C1A 62.1(2) . .
O2F Si2D C1B 161.4(2) . 3_544
O2F Si2D C1D 68.10(18) . .
O2H Si2D O2F 111.3(3) 1_545 .
O2H Si2D O4A 108.1(3) 1_545 1_545
O2H Si2D C1A 84.76(19) 1_545 .
O2H Si2D C1B 79.2(2) 1_545 3_544
O2H Si2D C1D 165.2(2) 1_545 .
O2I Si2D O2F 108.4(3) 1_545 .
O2I Si2D O2H 111.5(3) 1_545 1_545
O2I Si2D O4A 109.5(3) 1_545 1_545
O2I Si2D C1A 163.65(18) 1_545 .
O2I Si2D C1B 80.3(2) 1_545 3_544
O2I Si2D C1D 56.95(17) 1_545 .
O4A Si2D C1A 64.60(18) 1_545 .
O4A Si2D C1B 53.50(17) 1_545 3_544
O4A Si2D C1D 85.52(16) 1_545 .
C1A Si2D C1B 105.29(3) . 3_544
C1D Si2D C1A 106.75(3) . .
C1D Si2D C1B 105.82(3) . 3_544
O4A Si3 C1A 68.56(18) 1_655 1_665
O4A Si3 C1B 60.34(17) 1_655 3_654
O4A Si3 C1C 167.63(17) 1_655 1_565
O4A Si3 C1D 84.13(16) 1_655 1_665
O4B Si3 O4A 108.3(3) 1_565 1_655
O4B Si3 O4C 109.3(4) 1_565 .
O4B Si3 O4D 110.5(3) 1_565 .
O4B Si3 C1A 55.75(19) 1_565 1_665
O4B Si3 C1B 166.59(19) 1_565 3_654
O4B Si3 C1C 79.0(3) 1_565 1_565
O4B Si3 C1D 75.2(3) 1_565 1_665
O4C Si3 O4A 108.6(2) . 1_655
O4C Si3 O4D 110.3(3) . .
O4C Si3 C1A 86.75(19) . 1_665
O4C Si3 C1B 70.7(2) . 3_654
O4C Si3 C1C 59.09(17) . 1_565
O4C Si3 C1D 163.41(16) . 1_665
O4D Si3 O4A 109.7(3) . 1_655
O4D Si3 C1A 161.8(2) . 1_665
O4D Si3 C1B 81.3(2) . 3_654
O4D Si3 C1C 75.8(3) . 1_565
O4D Si3 C1D 54.05(19) . 1_665
C1A Si3 C1C 109.83(15) 1_665 1_565
C1A Si3 C1D 108.23(3) 1_665 1_665
C1B Si3 C1A 111.28(3) 3_654 1_665
C1B Si3 C1C 110.93(15) 3_654 1_565
C1B Si3 C1D 108.78(3) 3_654 1_665
C1C Si3 C1D 107.67(3) 1_565 1_665
Si1B O1A Si1B 163.6(5) . 2
Si1B O1A C1C 98.2(2) 2 7_655
Si1B O1A C1C 98.2(2) . 7_655
Si1C O1B Si1C 169.2(5) 2 .
Si1C O1B C1C 95.4(2) . 7_655
Si1C O1B C1C 95.4(2) 2 7_655
Si1A O1C Si1E 173.8(5) . 7_665
Si1A O1C C1B 89.3(2) . 3_554
Si1E O1C C1B 94.4(2) 7_665 3_554
Si1F O1D C1C 77.8(2) . 5_666
Si1H O1D Si1F 162.3(4) 4 .
Si1H O1D C1C 85.0(2) 4 5_666
Si1E O1E Si1D 149.7(3) 5_766 .
Si1G O1F C1D 96.05(19) 4 4
Si1L O1F Si1G 171.4(4) 4 4
Si1L O1F C1D 91.7(2) 4 4
Si1F O1G Si1K 162.1(4) . .
Si1F O1G C1D 92.3(2) . 1_565
Si1K O1G C1D 84.1(2) . 1_565
Si1H O1H Si1L 159.3(4) . .
Si1H O1H C1A 81.2(2) . .
Si1L O1H C1A 79.7(2) . .
Si1C O1I Si1J 158.6(3) . .
Si1C O1I C1B 76.71(17) . 3_554
Si1J O1I C1B 81.93(17) . 3_554
Si1I O1J C1B 83.2(2) . 3_554
Si1K O1J Si1I 157.9(4) . .
Si1K O1J C1B 85.0(2) . 3_554
Si1A O1K Si1D 164.4(4) 1_545 7_655
Si1A O1K C1A 83.36(18) 1_545 .
Si1D O1K C1A 90.3(2) 7_655 .
Si1G O1L Si1I 151.5(3) . 4_545
Si1B O1M Si1J 151.2(3) . 1_545
Si1B O1M C1A 71.56(16) . .
Si1J O1M C1A 79.85(17) 1_545 .
Si1C O2A C1B 102.35(16) . 3_554
Si1C O2A C1C 82.5(2) . 7_655
Si2B O2A Si1C 156.0(3) . .
Si2B O2A C1B 101.48(19) . 3_554
Si2B O2A C1C 82.94(19) . 7_655
C1B O2A C1C 120.52(13) 3_554 7_655
Si1B O2B C1A 99.1(2) 7_655 1_655
Si1B O2B C1C 78.3(2) 7_655 .
Si2C O2B Si1B 153.5(4) . 7_655
Si2C O2B C1A 90.3(2) . 1_655
Si2C O2B C1C 75.2(2) . .
C1A O2B C1C 110.85(15) 1_655 .
Si1I O2C Si2A 153.0(3) 7_665 .
Si1I O2C C1B 92.2(2) 7_665 3_654
Si1I O2C C1C 83.1(2) 7_665 1_565
Si2A O2C C1B 84.2(2) . 3_654
Si2A O2C C1C 71.8(2) . 1_565
C1B O2C C1C 103.82(12) 3_654 1_565
Si1E O2D C1B 79.80(17) 7_665 3_554
Si1E O2D C1D 100.1(2) 7_665 3_554
Si2B O2D Si1E 156.4(3) . 7_665
Si2B O2D C1B 76.70(17) . 3_554
Si2B O2D C1D 90.0(2) . 3_554
C1D O2D C1B 109.47(13) 3_554 3_554
Si1D O2E Si2C 151.9(3) . .
Si1D O2E C1A 83.45(16) . 1_655
Si1D O2E C1D 105.9(2) . 1_655
Si2C O2E C1A 72.23(16) . 1_655
Si2C O2E C1D 96.3(2) . 1_655
C1D O2E C1A 112.26(13) 1_655 1_655
Si1L O2F C1A 99.8(2) . .
Si1L O2F C1D 94.05(19) . .
Si2D O2F Si1L 157.5(4) . .
Si2D O2F C1A 96.2(2) . .
Si2D O2F C1D 89.9(2) . .
C1A O2F C1D 124.15(15) . .
Si1F O2G C1C 102.3(2) 5_666 .
Si1F O2G C1D 86.0(2) 5_666 1_655
Si2C O2G Si1F 153.4(3) . 5_666
Si2C O2G C1C 104.13(19) . .
Si2C O2G C1D 82.6(2) . 1_655
C1C O2G C1D 120.7(2) . 1_655
Si1J O2H C1A 87.6(2) . 1_565
Si1J O2H C1B 86.8(2) . 3_554
Si2D O2H Si1J 154.2(4) 1_565 .
Si2D O2H C1A 74.32(19) 1_565 1_565
Si2D O2H C1B 79.7(2) 1_565 3_554
C1B O2H C1A 102.91(11) 3_554 1_565
Si1K O2I C1B 85.0(2) . 3_554
Si1K O2I C1D 99.43(18) . 1_565
Si2D O2I Si1K 157.6(3) 1_565 .
Si2D O2I C1B 78.8(2) 1_565 3_554
Si2D O2I C1D 101.7(2) 1_565 1_565
C1D O2I C1B 117.63(16) 1_565 3_554
Si1G O2J Si2B 152.6(3) 3_554 .
Si1G O2J C1C 103.0(2) 3_554 7_655
Si1G O2J C1D 80.95(18) 3_554 3_554
Si2B O2J C1C 94.9(2) . 7_655
Si2B O2J C1D 73.14(18) . 3_554
C1C O2J C1D 111.99(18) 7_655 3_554
Si1H O2K C1A 89.9(3) 7_655 1_655
Si1H O2K C1C 88.3(3) 7_655 .
Si2A O2K Si1H 171.1(4) 1_545 7_655
Si2A O2K C1A 87.6(3) 1_545 1_655
Si2A O2K C1C 84.4(3) 1_545 .
C1A O2K C1C 109.84(16) 1_655 .
Si1A O2L C1A 97.3(2) 1_645 1_655
Si1A O2L C1B 88.7(2) 1_645 3_644
Si2A O2L Si1A 163.8(4) 1_545 1_645
Si2A O2L C1A 98.4(2) 1_545 1_655
Si2A O2L C1B 86.7(2) 1_545 3_644
C1A O2L C1B 121.09(13) 1_655 3_644
Si1A O3A C1A 84.83(18) . 1_565
Si1A O3A C1B 86.08(17) . 3_554
Si1J O3A Si1A 176.7(4) . .
Si1J O3A C1A 97.8(2) . 1_565
Si1J O3A C1B 94.83(18) . 3_554
C1B O3A C1A 111.87(11) 3_554 1_565
Si1F O3B Si1G 167.6(4) 1_545 .
Si1F O3B C1C 83.0(3) 1_545 5_656
Si1F O3B C1D 85.5(2) 1_545 .
Si1G O3B C1C 89.7(3) . 5_656
Si1G O3B C1D 87.4(2) . .
C1C O3B C1D 108.63(11) 5_656 .
Si1D O3C Si1L 162.0(4) 7_755 7_655
Si1D O3C C1A 90.8(2) 7_755 1_655
Si1D O3C C1D 85.73(19) 7_755 3_654
Si1L O3C C1A 85.56(17) 7_655 1_655
Si1L O3C C1D 78.42(19) 7_655 3_654
C1A O3C C1D 105.95(11) 1_655 3_654
Si1E O3D C1B 90.7(2) 1_455 3_554
Si1E O3D C1D 91.5(2) 1_455 1_565
Si1K O3D Si1E 171.5(4) . 1_455
Si1K O3D C1B 93.21(18) . 3_554
Si1K O3D C1D 80.04(19) . 1_565
C1B O3D C1D 111.10(13) 3_554 1_565
Si1C O3E C1B 86.66(19) . 3_554
Si1C O3E C1C 83.99(18) . 7_655
Si1I O3E Si1C 174.4(3) . .
Si1I O3E C1B 90.15(19) . 3_554
Si1I O3E C1C 101.5(2) . 7_655
C1C O3E C1B 112.00(12) 7_655 3_554
Si1B O3F C1A 94.1(2) . .
Si1B O3F C1C 86.6(2) . 7_655
Si1H O3F Si1B 171.7(4) . .
Si1H O3F C1A 94.2(2) . .
Si1H O3F C1C 90.1(2) . 7_655
C1A O3F C1C 113.15(15) . 7_655
Si2D O4A Si3 146.6(3) 1_565 1_455
Si2D O4A C1A 93.55(19) 1_565 1_565
Si2D O4A C1B 105.7(2) 1_565 3_554
Si2D O4A C1D 73.38(15) 1_565 1_565
Si3 O4A C1A 88.80(19) 1_455 1_565
Si3 O4A C1B 97.03(19) 1_455 3_554
Si3 O4A C1D 74.74(15) 1_455 1_565
C1A O4A C1D 111.06(10) 1_565 1_565
C1B O4A C1A 132.05(12) 3_554 1_565
C1B O4A C1D 116.41(12) 3_554 1_565
Si2C O4B C1A 103.4(2) . 1_655
Si2C O4B C1C 83.2(3) . .
Si2C O4B C1D 84.5(3) . 1_655
Si3 O4B Si2C 153.8(4) 1_545 .
Si3 O4B C1A 102.5(2) 1_545 1_655
Si3 O4B C1C 79.3(3) 1_545 .
Si3 O4B C1D 83.4(3) 1_545 1_655
C1A O4B C1C 124.6(2) 1_655 .
C1A O4B C1D 125.39(19) 1_655 1_655
C1D O4B C1C 109.92(14) 1_655 .
Si2A O4C C1A 78.61(19) . 1_665
Si2A O4C C1B 91.7(2) . 3_654
Si2A O4C C1C 106.9(2) . 1_565
Si3 O4C Si2A 147.3(3) . .
Si3 O4C C1A 71.83(18) . 1_665
Si3 O4C C1B 86.6(2) . 3_654
Si3 O4C C1C 98.76(19) . 1_565
C1B O4C C1A 111.45(10) 3_654 1_665
C1C O4C C1A 116.8(2) 1_565 1_665
C1C O4C C1B 130.6(2) 1_565 3_654
Si2B O4D Si3 151.5(4) 7_665 .
Si2B O4D C1B 84.8(2) 7_665 3_654
Si2B O4D C1C 84.5(3) 7_665 1_565
Si2B O4D C1D 103.2(2) 7_665 1_665
Si3 O4D C1B 76.8(2) . 3_654
Si3 O4D C1C 82.3(3) . 1_565
Si3 O4D C1D 105.1(2) . 1_665
C1C O4D C1B 111.51(14) 1_565 3_654
C1D O4D C1B 122.81(17) 1_665 3_654
C1D O4D C1C 125.52(19) 1_665 1_565
O2B C1A O2B 180.0 7_655 1_455
O2B C1A O2F 92.92(10) 1_455 7
O2B C1A O2F 87.08(10) 7_655 7
O2B C1A O2F 92.92(10) 7_655 .
O2B C1A O2F 87.08(10) 1_455 .
O2B C1A O2K 113.02(12) 7_655 1_455
O2B C1A O2K 113.02(12) 1_455 7_655
O2B C1A O2K 66.98(12) 7_655 7_655
O2B C1A O2K 66.98(12) 1_455 1_455
O2B C1A O2L 96.48(11) 1_455 1_455
O2B C1A O2L 83.52(11) 7_655 1_455
O2B C1A O2L 96.48(11) 7_655 7_655
O2B C1A O2L 83.52(11) 1_455 7_655
O2B C1A O3A 126.22(11) 7_655 7_565
O2B C1A O3A 53.78(11) 1_455 7_565
O2B C1A O3F 141.24(10) 7_655 7
O2B C1A O3F 141.24(10) 1_455 .
O2B C1A O3F 38.76(10) 7_655 .
O2B C1A O3F 38.76(10) 1_455 7
O2F C1A O2F 180.0 7 .
O2F C1A O2K 108.80(11) . 1_455
O2F C1A O2K 71.20(11) . 7_655
O2F C1A O2K 71.20(11) 7 1_455
O2F C1A O2K 108.80(11) 7 7_655
O2F C1A O3A 71.20(9) 7 7_565
O2F C1A O3A 108.80(9) . 7_565
O2F C1A O3F 117.45(11) 7 .
O2F C1A O3F 62.55(11) 7 7
O2F C1A O3F 117.45(11) . 7
O2F C1A O3F 62.55(11) . .
O2K C1A O2K 180.0 7_655 1_455
O2K C1A O3A 105.53(9) 1_455 7_565
O2K C1A O3A 74.47(9) 7_655 7_565
O2L C1A O2F 90.85(11) 7_655 .
O2L C1A O2F 90.86(11) 1_455 7
O2L C1A O2F 89.14(11) 7_655 7
O2L C1A O2F 89.15(11) 1_455 .
O2L C1A O2K 37.13(10) 7_655 7_655
O2L C1A O2K 37.13(10) 1_455 1_455
O2L C1A O2K 142.87(10) 1_455 7_655
O2L C1A O2K 142.87(10) 7_655 1_455
O2L C1A O2L 180.00(9) 7_655 1_455
O2L C1A O3A 37.37(9) 7_655 7_565
O2L C1A O3A 142.63(9) 1_455 7_565
O2L C1A O3F 105.90(10) 7_655 7
O2L C1A O3F 105.90(10) 1_455 .
O2L C1A O3F 74.10(10) 7_655 .
O2L C1A O3F 74.10(10) 1_455 7
O3F C1A O2K 37.16(10) 7 1_455
O3F C1A O2K 142.84(10) 7 7_655
O3F C1A O2K 37.16(10) . 7_655
O3F C1A O2K 142.84(10) . 1_455
O3F C1A O3A 68.55(9) 7 7_565
O3F C1A O3A 111.45(9) . 7_565
O3F C1A O3F 180.0 . 7
O4A C1A O2B 80.46(10) 1_545 1_455
O4A C1A O2B 99.54(10) 7_565 1_455
O4A C1A O2B 80.46(10) 7_565 7_655
O4A C1A O2B 99.54(10) 1_545 7_655
O4A C1A O2F 140.77(10) 7_565 .
O4A C1A O2F 39.23(10) 1_545 .
O4A C1A O2F 39.23(10) 7_565 7
O4A C1A O2F 140.77(10) 1_545 7
O4A C1A O2K 70.65(10) 7_565 7_655
O4A C1A O2K 70.65(10) 1_545 1_455
O4A C1A O2K 109.35(10) 1_545 7_655
O4A C1A O2K 109.35(10) 7_565 1_455
O4A C1A O2L 52.21(10) 1_545 1_455
O4A C1A O2L 127.79(10) 7_565 1_455
O4A C1A O2L 52.21(10) 7_565 7_655
O4A C1A O2L 127.79(10) 1_545 7_655
O4A C1A O3A 128.50(9) 1_545 7_565
O4A C1A O3A 51.50(9) 7_565 7_565
O4A C1A O3F 91.33(10) 7_565 .
O4A C1A O3F 88.67(10) 1_545 .
O4A C1A O3F 88.68(10) 7_565 7
O4A C1A O3F 91.32(10) 1_545 7
O4A C1A O4A 180.0 7_565 1_545
O4B C1A O2B 40.08(12) 7_655 7_655
O4B C1A O2B 40.08(12) 1_455 1_455
O4B C1A O2B 139.92(11) 1_455 7_655
O4B C1A O2B 139.92(12) 7_655 1_455
O4B C1A O2F 123.62(14) 1_455 7
O4B C1A O2F 56.38(14) 7_655 7
O4B C1A O2F 123.62(14) 7_655 .
O4B C1A O2F 56.38(14) 1_455 .
O4B C1A O2K 116.89(15) 7_655 1_455
O4B C1A O2K 63.11(15) 1_455 1_455
O4B C1A O2K 63.11(15) 7_655 7_655
O4B C1A O2K 116.89(15) 1_455 7_655
O4B C1A O2L 107.92(11) 1_455 7_655
O4B C1A O2L 72.08(11) 1_455 1_455
O4B C1A O2L 72.08(11) 7_655 7_655
O4B C1A O2L 107.92(11) 7_655 1_455
O4B C1A O3A 89.44(10) 7_655 7_565
O4B C1A O3A 90.56(10) 1_455 7_565
O4B C1A O3F 118.88(14) 7_655 7
O4B C1A O3F 118.87(14) 1_455 .
O4B C1A O3F 61.13(14) 7_655 .
O4B C1A O3F 61.12(14) 1_455 7
O4B C1A O4A 40.42(10) 7_655 7_565
O4B C1A O4A 139.58(10) 7_655 1_545
O4B C1A O4A 40.42(10) 1_455 1_545
O4B C1A O4A 139.58(10) 1_455 7_565
O4B C1A O4B 180.0(2) 7_655 1_455
O1C C1B Si3 90.94(7) 3_545 5_666
O1C C1B Si3 89.06(7) 5_566 5_666
O1C C1B O1C 180.0 5_566 3_545
O1C C1B O2C 55.88(10) 3_545 3_445
O1C C1B O2C 124.12(10) 5_566 3_445
O1C C1B O2C 55.88(10) 5_566 5_666
O1C C1B O2C 124.12(10) 3_545 5_666
O1C C1B O3A 142.91(9) 3_545 5_566
O1C C1B O3A 37.09(9) 5_566 5_566
O1C C1B O3A 142.91(9) 5_566 3_545
O1C C1B O3A 37.09(9) 3_545 3_545
O2A C1B Si3 54.34(7) 3_545 5_666
O2A C1B Si3 125.66(7) 5_566 5_666
O2A C1B O1C 58.33(11) 3_545 3_545
O2A C1B O1C 58.33(11) 5_566 5_566
O2A C1B O1C 121.67(11) 5_566 3_545
O2A C1B O1C 121.67(11) 3_545 5_566
O2A C1B O2A 180.0 5_566 3_545
O2A C1B O2C 113.76(10) 5_566 5_666
O2A C1B O2C 66.24(10) 3_545 5_666
O2A C1B O2C 113.76(10) 3_545 3_445
O2A C1B O2C 66.24(10) 5_566 3_445
O2A C1B O2L 90.22(10) 3_545 5_656
O2A C1B O2L 89.78(10) 5_566 5_656
O2A C1B O2L 89.78(10) 3_545 3_455
O2A C1B O2L 90.22(10) 5_566 3_455
O2A C1B O3A 59.28(10) 5_566 5_566
O2A C1B O3A 59.28(10) 3_545 3_545
O2A C1B O3A 120.72(10) 5_566 3_545
O2A C1B O3A 120.72(10) 3_545 5_566
O2A C1B O4C 126.21(10) 5_566 5_666
O2A C1B O4C 53.79(10) 3_545 5_666
O2A C1B O4C 53.79(10) 5_566 3_445
O2A C1B O4C 126.21(10) 3_545 3_445
O2C C1B Si3 119.64(7) 3_445 5_666
O2C C1B Si3 60.36(7) 5_666 5_666
O2C C1B O2C 180.0 5_666 3_445
O2C C1B O3A 106.81(9) 3_445 5_566
O2C C1B O3A 73.19(9) 3_445 3_545
O2C C1B O3A 106.81(9) 5_666 3_545
O2C C1B O3A 73.19(9) 5_666 5_566
O2L C1B Si3 51.86(7) 5_656 5_666
O2L C1B Si3 128.14(7) 3_455 5_666
O2L C1B O1C 142.33(9) 5_656 3_545
O2L C1B O1C 37.67(9) 5_656 5_566
O2L C1B O1C 142.33(9) 3_455 5_566
O2L C1B O1C 37.67(9) 3_455 3_545
O2L C1B O2C 37.18(10) 3_455 3_445
O2L C1B O2C 142.82(10) 3_455 5_666
O2L C1B O2C 142.82(10) 5_656 3_445
O2L C1B O2C 37.18(10) 5_656 5_666
O2L C1B O2L 180.0 5_656 3_455
O2L C1B O3A 143.18(9) 5_656 3_545
O2L C1B O3A 143.18(9) 3_455 5_566
O2L C1B O3A 36.82(9) 3_455 3_545
O2L C1B O3A 36.82(9) 5_656 5_566
O3A C1B Si3 111.37(7) 3_545 5_666
O3A C1B Si3 68.63(7) 5_566 5_666
O3A C1B O3A 180.00(7) 5_566 3_545
O4A C1B Si3 157.37(7) 3_545 5_666
O4A C1B Si3 22.63(7) 5_566 5_666
O4A C1B O1C 83.48(9) 3_545 3_545
O4A C1B O1C 96.52(9) 3_545 5_566
O4A C1B O1C 96.52(9) 5_566 3_545
O4A C1B O1C 83.48(9) 5_566 5_566
O4A C1B O2A 75.06(10) 3_545 5_566
O4A C1B O2A 104.94(10) 5_566 5_566
O4A C1B O2A 104.94(10) 3_545 3_545
O4A C1B O2A 75.06(10) 5_566 3_545
O4A C1B O2C 105.15(10) 3_545 5_666
O4A C1B O2C 74.85(10) 3_545 3_445
O4A C1B O2C 74.85(10) 5_566 5_666
O4A C1B O2C 105.15(10) 5_566 3_445
O4A C1B O2L 52.12(10) 3_545 3_455
O4A C1B O2L 127.88(10) 3_545 5_656
O4A C1B O2L 127.88(10) 5_566 3_455
O4A C1B O2L 52.12(10) 5_566 5_656
O4A C1B O3A 53.37(10) 5_566 5_566
O4A C1B O3A 126.63(10) 3_545 5_566
O4A C1B O3A 53.37(10) 3_545 3_545
O4A C1B O3A 126.63(10) 5_566 3_545
O4A C1B O4A 180.0 5_566 3_545
O4A C1B O4C 139.80(10) 5_566 3_445
O4A C1B O4C 40.20(10) 3_545 3_445
O4A C1B O4C 40.20(10) 5_566 5_666
O4A C1B O4C 139.80(10) 3_545 5_666
O4C C1B Si3 157.27(7) 3_445 5_666
O4C C1B Si3 22.73(7) 5_666 5_666
O4C C1B O1C 105.00(9) 5_666 3_545
O4C C1B O1C 75.00(9) 5_666 5_566
O4C C1B O1C 75.00(9) 3_445 3_545
O4C C1B O1C 105.00(9) 3_445 5_566
O4C C1B O2C 37.64(10) 5_666 5_666
O4C C1B O2C 37.64(10) 3_445 3_445
O4C C1B O2C 142.36(10) 5_666 3_445
O4C C1B O2C 142.36(10) 3_445 5_666
O4C C1B O2L 38.13(8) 5_666 5_656
O4C C1B O2L 141.87(8) 3_445 5_656
O4C C1B O2L 38.13(8) 3_445 3_455
O4C C1B O2L 141.87(8) 5_666 3_455
O4C C1B O3A 112.47(9) 3_445 5_566
O4C C1B O3A 67.53(9) 5_666 5_566
O4C C1B O3A 112.47(9) 5_666 3_545
O4C C1B O3A 67.53(9) 3_445 3_545
O4C C1B O4C 180.00(13) 5_666 3_445
O1A C1C O2A 141.62(12) 7_655 7_655
O1A C1C O2A 141.62(12) 7_655 8_655
O1A C1C O3E 141.50(11) 7_655 8_655
O1A C1C O3E 141.50(11) 7_655 7_655
O1A C1C O3F 37.56(12) 7_655 7_655
O1A C1C O4D 105.52(17) 7_655 1_545
O1A C1C O4D 105.52(17) 7_655 2_645
O1B C1C O1A 180.0 7_655 7_655
O1B C1C O2A 38.38(12) 7_655 7_655
O1B C1C O2A 38.38(12) 7_655 8_655
O1B C1C O2J 56.30(16) 7_655 7_655
O1B C1C O2J 56.30(16) 7_655 8_655
O1B C1C O3E 38.50(11) 7_655 8_655
O1B C1C O3E 38.50(11) 7_655 7_655
O1B C1C O3F 142.44(12) 7_655 7_655
O1B C1C O4D 74.48(17) 7_655 1_545
O1B C1C O4D 74.48(17) 7_655 2_645
O2A C1C O2A 76.8(2) 8_655 7_655
O2A C1C O3F 146.09(9) 8_655 7_655
O2A C1C O3F 114.38(10) 7_655 7_655
O2G C1C O1A 60.03(18) . 7_655
O2G C1C O1A 60.03(18) 2_655 7_655
O2G C1C O1B 119.97(18) 2_655 7_655
O2G C1C O1B 119.97(18) . 7_655
O2G C1C O2A 142.44(17) . 8_655
O2G C1C O2A 142.44(17) 2_655 7_655
O2G C1C O2A 89.45(12) 2_655 8_655
O2G C1C O2A 89.45(12) . 7_655
O2G C1C O2G 120.1(4) . 2_655
O2G C1C O2J 174.4(2) 2_655 7_655
O2G C1C O2J 63.84(12) . 7_655
O2G C1C O2J 174.4(2) . 8_655
O2G C1C O2J 63.84(12) 2_655 8_655
O2G C1C O3E 120.67(14) . 7_655
O2G C1C O3E 105.77(12) 2_655 7_655
O2G C1C O3E 120.67(14) 2_655 8_655
O2G C1C O3E 105.77(12) . 8_655
O2G C1C O3F 71.38(19) . 7_655
O2G C1C O3F 61.80(18) 2_655 7_655
O2G C1C O4C 109.72(15) 2_655 1_545
O2G C1C O4C 109.72(15) . 2_645
O2G C1C O4C 75.28(12) . 1_545
O2G C1C O4C 75.28(12) 2_655 2_645
O2G C1C O4D 147.36(16) 2_655 1_545
O2G C1C O4D 54.92(12) 2_655 2_645
O2G C1C O4D 147.36(16) . 2_645
O2G C1C O4D 54.92(12) . 1_545
O2J C1C O1A 123.70(16) 8_655 7_655
O2J C1C O1A 123.70(16) 7_655 7_655
O2J C1C O2A 85.4(2) 7_655 8_655
O2J C1C O2A 37.88(11) 8_655 8_655
O2J C1C O2A 85.4(2) 8_655 7_655
O2J C1C O2A 37.88(11) 7_655 7_655
O2J C1C O2J 112.6(3) 8_655 7_655
O2J C1C O3E 53.73(15) 8_655 7_655
O2J C1C O3E 73.92(19) 7_655 7_655
O2J C1C O3E 53.73(15) 7_655 8_655
O2J C1C O3E 73.92(19) 8_655 8_655
O2J C1C O3F 108.88(11) 8_655 7_655
O2J C1C O3F 123.79(14) 7_655 7_655
O2J C1C O4D 37.82(10) 7_655 1_545
O2J C1C O4D 37.82(10) 8_655 2_645
O2J C1C O4D 119.5(3) 7_655 2_645
O2J C1C O4D 119.5(3) 8_655 1_545
O3E C1C O2A 64.78(18) 7_655 8_655
O3E C1C O2A 64.78(18) 8_655 7_655
O3E C1C O2A 36.78(12) 7_655 7_655
O3E C1C O2A 36.78(12) 8_655 8_655
O3E C1C O3E 77.0(2) 7_655 8_655
O3E C1C O3F 177.12(12) 8_655 7_655
O3E C1C O3F 104.00(9) 7_655 7_655
O3E C1C O4D 89.29(19) 8_655 1_545
O3E C1C O4D 89.29(19) 7_655 2_645
O3E C1C O4D 66.02(15) 7_655 1_545
O3E C1C O4D 66.02(15) 8_655 2_645
O4C C1C O1A 94.8(2) 1_545 7_655
O4C C1C O1A 94.8(2) 2_645 7_655
O4C C1C O1B 85.2(2) 2_645 7_655
O4C C1C O1B 85.2(2) 1_545 7_655
O4C C1C O2A 52.36(14) 2_645 8_655
O4C C1C O2A 118.7(3) 2_645 7_655
O4C C1C O2A 118.7(3) 1_545 8_655
O4C C1C O2A 52.36(14) 1_545 7_655
O4C C1C O2J 99.79(17) 1_545 8_655
O4C C1C O2J 74.78(13) 2_645 8_655
O4C C1C O2J 74.78(13) 1_545 7_655
O4C C1C O2J 99.79(17) 2_645 7_655
O4C C1C O3E 54.08(15) 2_645 8_655
O4C C1C O3E 117.1(3) 1_545 8_655
O4C C1C O3E 54.08(15) 1_545 7_655
O4C C1C O3E 117.1(3) 2_645 7_655
O4C C1C O3F 126.9(3) 2_645 7_655
O4C C1C O3F 62.07(15) 1_545 7_655
O4C C1C O4C 170.4(4) 2_645 1_545
O4C C1C O4D 137.23(18) 2_645 1_545
O4C C1C O4D 137.23(18) 1_545 2_645
O4C C1C O4D 38.86(10) 1_545 1_545
O4C C1C O4D 38.86(10) 2_645 2_645
O4D C1C O2A 112.3(3) 1_545 8_655
O4D C1C O2A 36.95(11) 1_545 7_655
O4D C1C O2A 36.95(11) 2_645 8_655
O4D C1C O2A 112.3(3) 2_645 7_655
O4D C1C O3F 116.56(18) 2_645 7_655
O4D C1C O3F 88.68(14) 1_545 7_655
O4D C1C O4D 149.0(3) 2_645 1_545
O1F C1D O1F 180.0 8 4_545
O1F C1D O1G 65.23(11) 8 5_566
O1F C1D O1G 65.23(11) 4_545 1_545
O1F C1D O1G 114.77(11) 8 1_545
O1F C1D O1G 114.77(11) 4_545 5_566
O1F C1D O4B 84.36(10) 8 5_656
O1F C1D O4B 95.64(10) 4_545 5_656
O1G C1D O1G 180.00(13) 5_566 1_545
O1G C1D O4B 71.20(9) 1_545 5_656
O1G C1D O4B 108.80(9) 5_566 5_656
O2D C1D O1F 126.17(10) 7 4_545
O2D C1D O1F 53.83(10) 7 8
O2D C1D O1F 126.17(10) 3_545 8
O2D C1D O1F 53.83(10) 3_545 4_545
O2D C1D O1G 106.48(10) 7 5_566
O2D C1D O1G 73.52(10) 7 1_545
O2D C1D O1G 106.48(10) 3_545 1_545
O2D C1D O1G 73.52(10) 3_545 5_566
O2D C1D O2D 180.0 7 3_545
O2D C1D O4B 102.41(10) 7 5_656
O2D C1D O4B 77.59(10) 3_545 5_656
O2E C1D O1F 72.09(10) 1_455 4_545
O2E C1D O1F 107.91(10) 1_455 8
O2E C1D O1F 72.09(10) 5_656 8
O2E C1D O1F 107.91(10) 5_656 4_545
O2E C1D O1G 128.10(10) 1_455 1_545
O2E C1D O1G 51.90(10) 5_656 1_545
O2E C1D O1G 51.90(10) 1_455 5_566
O2E C1D O1G 128.10(10) 5_656 5_566
O2E C1D O2D 66.76(10) 5_656 7
O2E C1D O2D 113.24(10) 5_656 3_545
O2E C1D O2D 113.24(10) 1_455 7
O2E C1D O2D 66.76(10) 1_455 3_545
O2E C1D O2E 180.0 5_656 1_455
O2E C1D O2F 58.21(11) 1_455 .
O2E C1D O2F 58.21(11) 5_656 5_556
O2E C1D O2F 121.79(11) 5_656 .
O2E C1D O2F 121.79(11) 1_455 5_556
O2E C1D O4B 142.81(10) 1_455 5_656
O2E C1D O4B 37.19(10) 5_656 5_656
O2F C1D O1F 38.31(10) 5_556 8
O2F C1D O1F 141.70(10) . 8
O2F C1D O1F 141.69(10) 5_556 4_545
O2F C1D O1F 38.30(10) . 4_545
O2F C1D O1G 110.01(11) . 5_566
O2F C1D O1G 69.98(11) 5_556 5_566
O2F C1D O1G 69.99(11) . 1_545
O2F C1D O1G 110.02(11) 5_556 1_545
O2F C1D O2D 96.29(10) . 7
O2F C1D O2D 96.29(10) 5_556 3_545
O2F C1D O2D 83.71(10) . 3_545
O2F C1D O2D 83.71(10) 5_556 7
O2F C1D O2F 180.0 . 5_556
O2F C1D O4B 50.52(11) 5_556 5_656
O2F C1D O4B 129.48(11) . 5_656
O2I C1D O1F 59.78(12) 1_545 4_545
O2I C1D O1F 120.22(12) 1_545 8
O2I C1D O1F 120.22(12) 5_566 4_545
O2I C1D O1F 59.78(12) 5_566 8
O2I C1D O1G 141.28(10) 1_545 5_566
O2I C1D O1G 141.28(10) 5_566 1_545
O2I C1D O1G 38.72(10) 5_566 5_566
O2I C1D O1G 38.72(10) 1_545 1_545
O2I C1D O2D 113.60(13) 1_545 3_545
O2I C1D O2D 113.60(13) 5_566 7
O2I C1D O2D 66.40(13) 5_566 3_545
O2I C1D O2D 66.40(13) 1_545 7
O2I C1D O2E 85.72(10) 1_545 5_656
O2I C1D O2E 94.28(10) 5_566 5_656
O2I C1D O2E 94.28(10) 1_545 1_455
O2I C1D O2E 85.72(10) 5_566 1_455
O2I C1D O2F 140.60(11) 1_545 5_556
O2I C1D O2F 39.40(11) 1_545 .
O2I C1D O2F 39.40(11) 5_566 5_556
O2I C1D O2F 140.60(11) 5_566 .
O2I C1D O2I 180.00(11) 5_566 1_545
O2I C1D O4B 109.88(10) 1_545 5_656
O2I C1D O4B 70.12(10) 5_566 5_656
O4D C1D O1F 71.16(10) 1_445 8
O4D C1D O1F 108.84(10) 5_666 8
O4D C1D O1F 108.84(10) 1_445 4_545
O4D C1D O1F 71.16(10) 5_666 4_545
O4D C1D O1G 87.34(13) 1_445 5_566
O4D C1D O1G 87.34(13) 5_666 1_545
O4D C1D O1G 92.66(13) 1_445 1_545
O4D C1D O1G 92.66(13) 5_666 5_566
O4D C1D O2D 39.49(11) 5_666 3_545
O4D C1D O2D 140.51(11) 1_445 3_545
O4D C1D O2D 39.49(11) 1_445 7
O4D C1D O2D 140.51(11) 5_666 7
O4D C1D O2E 74.19(11) 1_445 1_455
O4D C1D O2E 74.19(11) 5_666 5_656
O4D C1D O2E 105.81(11) 5_666 1_455
O4D C1D O2E 105.81(11) 1_445 5_656
O4D C1D O2F 70.65(10) 1_445 .
O4D C1D O2F 70.65(10) 5_666 5_556
O4D C1D O2F 109.35(10) 1_445 5_556
O4D C1D O2F 109.35(10) 5_666 .
O4D C1D O2I 117.29(14) 1_445 5_566
O4D C1D O2I 62.71(14) 5_666 5_566
O4D C1D O2I 117.29(14) 5_666 1_545
O4D C1D O2I 62.71(14) 1_445 1_545
O4D C1D O4B 38.12(11) 5_666 5_656
O4D C1D O4B 141.88(11) 1_445 5_656
O4D C1D O4D 180.0 5_666 1_445
C2D C2A C2F 96(2) 8_655 7_665
C2D C2A C2G 46(2) 8_655 5_666
C2D C2A C2K 96(3) 8_655 .
C2E C2A C2D 110(3) 7_655 8_655
C2E C2A C2F 15.8(18) 7_655 7_665
C2E C2A C2G 122(3) 7_655 5_666
C2E C2A C2K 64(3) 7_655 .
C2G C2A C2F 107(2) 5_666 7_665
C2G C2A C2K 68(3) 5_666 .
C2K C2A C2F 56(2) . 7_665
C2C C2B C2E 112(3) 6_566 2_565
C2C C2B C2J 41(2) 6_566 .
C2F C2B C2C 120(4) 2 6_566
C2F C2B C2E 19(3) 2 2_565
C2F C2B C2J 130(4) 2 .
C2J C2B C2E 112(3) . 2_565
C2B C2C C2F 24.2(18) 6_665 5_665
C2B C2C C2I 104(3) 6_665 6_655
C2B C2C C2K 84(3) 6_665 3_544
C2B C2C C2L 105(3) 6_665 3_544
C2F C2C C2L 81(3) 5_665 3_544
C2I C2C C2F 100(2) 6_655 5_665
C2I C2C C2K 84(3) 6_655 3_544
C2I C2C C2L 72(3) 6_655 3_544
C2J C2C C2B 86(4) 6_665 6_665
C2J C2C C2F 97(4) 6_665 5_665
C2J C2C C2I 40(3) 6_665 6_655
C2J C2C C2K 118(4) 6_665 3_544
C2J C2C C2L 112(4) 6_665 3_544
C2K C2C C2F 60(3) 3_544 5_665
C2K C2C C2L 22(2) 3_544 3_544
C2A C2D C2E 32.3(14) 8 2
C2A C2D C2I 106(3) 8 .
C2G C2D C2A 57(2) 4_545 8
C2G C2D C2E 74(2) 4_545 2
C2G C2D C2I 75(3) 4_545 .
C2H C2D C2A 125(4) . 8
C2H C2D C2E 94(3) . 2
C2H C2D C2G 113(5) . 4_545
C2H C2D C2I 38(3) . .
C2I C2D C2E 87(2) . 2
C2A C2E C2B 116(3) 7_655 2_545
C2A C2E C2D 37.7(16) 7_655 2
C2B C2E C2D 81.1(19) 2_545 2
C2F C2E C2A 136(5) 1_545 7_655
C2F C2E C2B 21(3) 1_545 2_545
C2F C2E C2D 102(4) 1_545 2
C2B C2F C2A 114(3) 2 7_665
C2B C2F C2C 35(3) 2 5_665
C2B C2F C2E 140(5) 2 1_565
C2B C2F C2K 92(4) 2 7_665
C2C C2F C2A 92.2(18) 5_665 7_665
C2C C2F C2K 56(2) 5_665 7_665
C2E C2F C2A 28(3) 1_565 7_665
C2E C2F C2C 119(4) 1_565 5_665
C2E C2F C2K 75(4) 1_565 7_665
C2K C2F C2A 60(2) 7_665 7_665
C2A C2G C2H 94(3) 5_666 4
C2A C2G C2I 110(3) 5_666 4
C2A C2G C2K 72(3) 5_666 5_666
C2A C2G C2L 93(3) 5_666 5_666
C2D C2G C2A 77(3) 4 5_666
C2D C2G C2H 34(3) 4 4
C2D C2G C2I 62(3) 4 4
C2D C2G C2K 116(4) 4 5_666
C2D C2G C2L 126(4) 4 5_666
C2H C2G C2L 97(3) 4 5_666
C2I C2G C2H 28.0(18) 4 4
C2I C2G C2K 79(3) 4 5_666
C2I C2G C2L 73(2) 4 5_666
C2K C2G C2H 94(3) 5_666 4
C2K C2G C2L 22(2) 5_666 5_666
C2D C2H C2G 33(3) . 4_545
C2I C2H C2D 90(5) . .
C2I C2H C2G 56(4) . 4_545
C2I C2H C2J 57(4) . 1_545
C2J C2H C2D 127(5) 1_545 .
C2J C2H C2G 100(4) 1_545 4_545
C2D C2I C2C 120(3) . 6_556
C2G C2I C2C 107(2) 4_545 6_556
C2G C2I C2D 44(2) 4_545 .
C2H C2I C2C 109(5) . 6_556
C2H C2I C2D 52(4) . .
C2H C2I C2G 96(4) . 4_545
C2H C2I C2J 74(5) . 1_545
C2J C2I C2C 41(3) 1_545 6_556
C2J C2I C2D 112(4) 1_545 .
C2J C2I C2G 132(4) 1_545 4_545
C2C C2J C2B 54(3) 6_566 .
C2C C2J C2H 137(5) 6_566 1_565
C2H C2J C2B 111(4) 1_565 .
C2I C2J C2B 118(4) 1_565 .
C2I C2J C2C 98(5) 1_565 6_566
C2I C2J C2H 49(4) 1_565 1_565
C2A C2K C2F 64(3) . 7_665
C2C C2K C2A 99(3) 3 .
C2C C2K C2F 63(3) 3 7_665
C2G C2K C2A 40.9(16) 5_666 .
C2G C2K C2C 88(3) 5_666 3
C2G C2K C2F 93(3) 5_666 7_665
C2L C2K C2A 106(8) . .
C2L C2K C2C 83(7) . 3
C2L C2K C2F 141(9) . 7_665
C2L C2K C2G 66(7) . 5_666
C2G C2L C2C 92(3) 5_666 3
C2K C2L C2C 75(7) . 3
C2K C2L C2G 93(8) . 5_666

loop_
_geom_bond_atom_site_label_1
_geom_bond_atom_site_label_2
_geom_bond_distance
_geom_bond_site_symmetry_2
Si1A O1C 1.580(4) .
Si1A O1K 1.584(4) 1_565
Si1A O2L 1.581(4) 1_465
Si1A O3A 1.600(4) .
Si1A C1A 4.3143(12) 1_565
Si1A C1B 4.3047(12) 3_554
Si1B O1A 1.5898(16) .
Si1B O1M 1.591(4) .
Si1B O2B 1.597(5) 7_655
Si1B O3F 1.592(4) .
Si1B C1A 4.4122(14) .
Si1B C1C 4.388(11) 7_655
Si1C O1B 1.5945(14) .
Si1C O1I 1.578(4) .
Si1C O2A 1.604(5) .
Si1C O3E 1.606(4) .
Si1C C1B 4.3784(13) 3_554
Si1C C1C 4.244(11) 7_655
Si1D O1E 1.602(4) .
Si1D O1K 1.589(4) 7_655
Si1D O2E 1.599(5) .
Si1D O3C 1.585(5) 7_755
Si1D C1A 4.4973(12) 1_655
Si1D C1D 4.5489(13) 1_655
Si1E O1C 1.583(4) 7_665
Si1E O1E 1.592(4) 5_766
Si1E O2D 1.594(5) 7_665
Si1E O3D 1.582(4) 1_655
Si1E C1B 4.4340(12) 3_654
Si1E C1D 4.5049(13) 1_665
Si1F O1D 1.588(5) .
Si1F O1G 1.594(5) .
Si1F O2G 1.612(4) 5_666
Si1F O3B 1.585(5) 1_565
Si1F C1C 4.280(4) 5_666
Si1F C1D 4.4199(16) 1_565
Si1G O1F 1.598(5) 4_545
Si1G O1L 1.598(4) .
Si1G O2J 1.602(4) 3_545
Si1G O3B 1.583(5) .
Si1G C1C 4.454(4) 5_656
Si1G C1D 4.4694(16) .
Si1H O1D 1.587(5) 4_545
Si1H O1H 1.591(4) .
Si1H O2K 1.581(5) 7_655
Si1H O3F 1.580(5) .
Si1H C1A 4.4081(16) .
Si1H C1C 4.475(7) 7_655
Si1I O1J 1.603(4) .
Si1I O1L 1.602(5) 4
Si1I O2C 1.587(5) 7_665
Si1I O3E 1.578(4) .
Si1I C1B 4.4602(16) 3_554
Si1I C1C 4.676(7) 7_655
Si1J O1I 1.612(5) .
Si1J O1M 1.607(4) 1_565
Si1J O2H 1.604(4) .
Si1J O3A 1.591(4) .
Si1J C1A 4.6437(18) 1_565
Si1J C1B 4.5273(18) 3_554
Si1K O1G 1.598(5) .
Si1K O1J 1.580(4) .
Si1K O2I 1.597(5) .
Si1K O3D 1.593(5) .
Si1K C1B 4.5017(14) 3_554
Si1K C1D 4.2042(15) 1_565
Si1L O1F 1.584(5) 4_545
Si1L O1H 1.589(4) .
Si1L O2F 1.594(5) .
Si1L O3C 1.604(5) 7_655
Si1L C1A 4.3657(14) .
Si1L C1D 4.3550(15) .
Si2A O2C 1.599(5) .
Si2A O2K 1.567(5) 1_565
Si2A O2L 1.587(4) 1_565
Si2A O4C 1.582(4) .
Si2A C1A 4.3441(17) 1_665
Si2A C1B 4.2549(17) 3_654
Si2A C1C 4.3668(12) 1_565
Si2B O2A 1.586(4) .
Si2B O2D 1.589(5) .
Si2B O2J 1.585(4) .
Si2B O4D 1.596(5) 7_665
Si2B C1B 4.3484(12) 3_554
Si2B C1C 4.252(7) 7_655
Si2B C1D 4.2521(16) 3_554
Si2C O2B 1.587(5) .
Si2C O2E 1.591(5) .
Si2C O2G 1.575(4) .
Si2C O4B 1.591(5) .
Si2C C1A 4.1879(12) 1_655
Si2C C1C 4.300(7) .
Si2C C1D 4.3187(16) 1_655
Si2D O2F 1.591(5) .
Si2D O2H 1.587(4) 1_545
Si2D O2I 1.579(5) 1_545
Si2D O4A 1.596(4) 1_545
Si2D C1A 4.2786(15) .
Si2D C1B 4.3301(15) 3_544
Si2D C1D 4.2482(12) .
Si3 O4A 1.601(4) 1_655
Si3 O4B 1.577(5) 1_565
Si3 O4C 1.598(5) .
Si3 O4D 1.581(4) .
Si3 C1A 4.1593(15) 1_665
Si3 C1B 4.1300(15) 3_654
Si3 C1C 4.1899(14) 1_565
Si3 C1D 4.2865(14) 1_665
O1A Si1B 1.5898(16) 2
O1A C1C 3.869(14) 7_655
O1B Si1C 1.5945(14) 2
O1B C1C 3.786(13) 7_655
O1C Si1E 1.583(4) 7_665
O1C C1B 4.023(5) 3_554
O1D Si1H 1.587(5) 4
O1D C1C 4.325(8) 5_666
O1E Si1E 1.592(4) 5_766
O1F Si1G 1.598(5) 4
O1F Si1L 1.584(5) 4
O1F C1D 4.009(5) 4
O1G C1D 4.058(6) 1_565
O1H C1A 4.362(5) .
O1I C1B 4.463(5) 3_554
O1J C1B 4.355(5) 3_554
O1K Si1A 1.584(4) 1_545
O1K Si1D 1.589(4) 7_655
O1K C1A 4.200(5) .
O1L Si1I 1.602(5) 4_545
O1M Si1J 1.607(4) 1_545
O1M C1A 4.649(5) .
O2A C1B 3.745(4) 3_554
O2A C1C 4.145(10) 7_655
O2B Si1B 1.597(5) 7_655
O2B C1A 3.867(5) 1_655
O2B C1C 4.422(11) .
O2C Si1I 1.587(5) 7_665
O2C C1B 4.107(6) 3_654
O2C C1C 4.593(6) 1_565
O2D Si1E 1.594(5) 7_665
O2D C1B 4.430(5) 3_554
O2D C1D 3.944(6) 3_554
O2E C1A 4.390(4) 1_655
O2E C1D 3.843(5) 1_655
O2F C1A 3.803(6) .
O2F C1D 3.942(5) .
O2G Si1F 1.612(4) 5_666
O2G C1C 3.635(7) .
O2G C1D 4.230(5) 1_655
O2H Si2D 1.587(4) 1_565
O2H C1A 4.425(5) 1_565
O2H C1B 4.323(5) 3_554
O2I Si2D 1.579(5) 1_565
O2I C1B 4.351(6) 3_554
O2I C1D 3.637(5) 1_565
O2J Si1G 1.602(4) 3_554
O2J C1C 3.812(8) 7_655
O2J C1D 4.432(5) 3_554
O2K Si1H 1.581(5) 7_655
O2K Si2A 1.567(5) 1_545
O2K C1A 4.116(8) 1_655
O2K C1C 4.232(7) .
O2L Si1A 1.581(4) 1_645
O2L Si2A 1.587(4) 1_545
O2L C1A 3.819(5) 1_655
O2L C1B 4.039(6) 3_644
O3A C1A 4.153(5) 1_565
O3A C1B 4.107(4) 3_554
O3B Si1F 1.585(5) 1_545
O3B C1C 4.173(6) 5_656
O3B C1D 4.252(5) .
O3C Si1D 1.585(5) 7_755
O3C Si1L 1.604(5) 7_655
O3C C1A 4.186(5) 1_655
O3C C1D 4.384(5) 3_654
O3D Si1E 1.582(4) 1_455
O3D C1B 4.122(5) 3_554
O3D C1D 4.176(5) 1_565
O3E C1B 4.168(5) 3_554
O3E C1C 4.099(10) 7_655
O3F C1A 4.002(6) .
O3F C1C 4.184(10) 7_655
O4A Si2D 1.596(4) 1_565
O4A Si3 1.601(4) 1_455
O4A C1A 3.872(5) 1_565
O4A C1B 3.616(4) 3_554
O4A C1D 4.420(4) 1_565
O4B Si3 1.577(5) 1_545
O4B C1A 3.522(5) 1_655
O4B C1C 4.187(8) .
O4B C1D 4.172(7) 1_655
O4C C1A 4.370(5) 1_665
O4C C1B 3.905(6) 3_654
O4C C1C 3.637(5) 1_565
O4D Si2B 1.595(5) 7_665
O4D C1B 4.193(6) 3_654
O4D C1C 4.098(7) 1_565
O4D C1D 3.594(5) 1_665
C1A O2B 3.867(5) 1_455
C1A O2B 3.867(5) 7_655
C1A O2F 3.803(6) 7
C1A O2K 4.116(8) 7_655
C1A O2K 4.116(8) 1_455
C1A O2L 3.819(5) 7_655
C1A O2L 3.819(5) 1_455
C1A O3A 4.153(5) 7_565
C1A O3F 4.002(6) 7
C1A O4A 3.872(5) 1_545
C1A O4A 3.872(5) 7_565
C1A O4B 3.522(5) 7_655
C1A O4B 3.522(5) 1_455
C1B Si3 4.1300(15) 5_666
C1B O1C 4.023(5) 3_545
C1B O1C 4.023(5) 5_566
C1B O2A 3.745(4) 5_566
C1B O2A 3.745(4) 3_545
C1B O2C 4.107(6) 3_445
C1B O2C 4.107(6) 5_666
C1B O2L 4.039(6) 3_455
C1B O2L 4.039(6) 5_656
C1B O3A 4.107(4) 3_545
C1B O3A 4.107(4) 5_566
C1B O4A 3.616(5) 5_566
C1B O4A 3.616(5) 3_545
C1B O4C 3.905(6) 5_666
C1B O4C 3.905(6) 3_445
C1C O1A 3.869(14) 7_655
C1C O1B 3.786(13) 7_655
C1C O2A 4.145(10) 8_655
C1C O2A 4.145(10) 7_655
C1C O2G 3.635(7) 2_655
C1C O2J 3.812(8) 8_655
C1C O2J 3.812(8) 7_655
C1C O3E 4.099(10) 8_655
C1C O3E 4.099(10) 7_655
C1C O3F 4.184(10) 7_655
C1C O4C 3.637(5) 1_545
C1C O4C 3.637(5) 2_645
C1C O4D 4.098(7) 1_545
C1C O4D 4.098(7) 2_645
C1D O1F 4.009(5) 8
C1D O1F 4.009(5) 4_545
C1D O1G 4.058(6) 5_566
C1D O1G 4.058(6) 1_545
C1D O2D 3.944(6) 3_545
C1D O2D 3.944(6) 7
C1D O2E 3.843(5) 5_656
C1D O2E 3.843(5) 1_455
C1D O2F 3.942(5) 5_556
C1D O2I 3.637(5) 1_545
C1D O2I 3.637(5) 5_566
C1D O4B 4.172(7) 5_656
C1D O4D 3.594(5) 1_445
C1D O4D 3.594(5) 5_666
C2A C2D 1.52(4) 8_655
C2A C2E 1.33(4) 7_655
C2A C2F 1.96(4) 7_665
C2A C2G 1.30(3) 5_666
C2A C2K 1.89(6) .
C2B C2C 1.24(4) 6_566
C2B C2E 1.56(5) 2_565
C2B C2F 0.88(4) 2
C2B C2J 1.54(5) .
C2C C2B 1.24(4) 6_665
C2C C2F 1.85(5) 5_665
C2C C2I 1.50(4) 6_655
C2C C2J 1.00(5) 6_665
C2C C2K 1.73(7) 3_544
C2C C2L 1.77(6) 3_544
C2D C2A 1.52(4) 8
C2D C2E 2.33(5) 2
C2D C2G 1.13(5) 4_545
C2D C2H 1.13(6) .
C2D C2I 1.43(5) .
C2E C2A 1.33(4) 7_655
C2E C2B 1.56(5) 2_545
C2E C2D 2.33(5) 2
C2E C2F 0.77(4) 1_545
C2F C2A 1.96(4) 7_665
C2F C2B 0.88(4) 2
C2F C2C 1.85(5) 5_665
C2F C2E 0.77(4) 1_565
C2F C2K 1.79(8) 7_665
C2G C2A 1.30(3) 5_666
C2G C2D 1.13(5) 4
C2G C2H 1.88(6) 4
C2G C2I 1.57(4) 4
C2G C2K 1.84(7) 5_666
C2G C2L 1.67(6) 5_666
C2H C2G 1.88(6) 4_545
C2H C2I 0.89(6) .
C2H C2J 1.13(6) 1_545
C2I C2C 1.50(4) 6_556
C2I C2G 1.57(4) 4_545
C2I C2J 0.98(5) 1_545
C2J C2C 1.00(5) 6_566
C2J C2H 1.13(6) 1_565
C2J C2I 0.98(5) 1_565
C2K C2C 1.73(7) 3
C2K C2F 1.79(8) 7_665
C2K C2G 1.84(7) 5_666
C2K C2L 0.68(7) .
C2L C2C 1.77(6) 3
C2L C2G 1.68(6) 5_666

loop_
_twin_individual_id
_twin_individual_mass_fraction_refined
1 0.84476
2 0.15524
